data_4106223
loop_
_publ_author_name
'Dragoslav Vidovic'
'David A. Addy'
'Tobias Kr\"amer'
'John McGrady'
'Simon Aldridge'

_publ_section_title
;
 Probing the Intrinisic Structure and Dynamics of Aminoborane Coordination
 at Late Transition Metal Centers: Mono(\s-BH) Binding in
 [CpRu(PR3)2(H2BNCy2)]+
;
_journal_name_full 'Journal of the American Chemical Society'
_journal_page_first 8494
_journal_page_last 8497
_journal_paper_doi 10.1021/ja203051d
_journal_volume 133
_journal_year 2011
_chemical_formula_moiety 'C82 H70 N2 P4 Ru2, 2(C32 H12 B F24), 2(C6 H5 F)'
_chemical_formula_sum 'C158 H104 B2 F50 N2 P4 Ru2'
_chemical_formula_weight 3328.13
_space_group_IT_number 2
_symmetry_cell_setting triclinic
_symmetry_space_group_name_Hall '-P 1'
_symmetry_space_group_name_H-M 'P -1'
_atom_sites_solution_hydrogens geom
_atom_sites_solution_primary direct
_audit_creation_date 11-03-30
_audit_creation_method CRYSTALS_ver_14.03
_cell_angle_alpha 61.5593(4)
_cell_angle_beta 86.4334(4)
_cell_angle_gamma 85.0717(4)
_cell_formula_units_Z 1
_cell_length_a 13.82160(10)
_cell_length_b 16.93860(10)
_cell_length_c 17.6382(2)
_cell_measurement_reflns_used 16291
_cell_measurement_temperature 150
_cell_measurement_theta_max 27
_cell_measurement_theta_min 5
_cell_volume 3616.56(5)
_computing_cell_refinement 'DENZO/SCALEPACK (Otwinowski & Minor, 1997)'
_computing_data_collection 'COLLECT (Nonius, 2001).'
_computing_data_reduction 'DENZO/SCALEPACK (Otwinowski & Minor, 1997)'
_computing_molecular_graphics 'CAMERON (Watkin et al., 1996)'
_computing_publication_material 'CRYSTALS (Betteridge et al., 2003)'
_computing_structure_refinement 'CRYSTALS (Betteridge et al., 2003)'
_computing_structure_solution 'SIR92 (Altomare et al., 1994)'
_diffrn_ambient_temperature 150
_diffrn_measured_fraction_theta_full 0.992
_diffrn_measured_fraction_theta_max 0.984
_diffrn_measurement_device Area
_diffrn_measurement_device_type 'Nonius KappaCCD'
_diffrn_measurement_method \w
_diffrn_radiation_monochromator graphite
_diffrn_radiation_type 'Mo K\a'
_diffrn_radiation_wavelength 0.71073
_diffrn_reflns_av_R_equivalents 0.034
_diffrn_reflns_limit_h_max 17
_diffrn_reflns_limit_h_min -17
_diffrn_reflns_limit_k_max 21
_diffrn_reflns_limit_k_min -21
_diffrn_reflns_limit_l_max 22
_diffrn_reflns_limit_l_min -22
_diffrn_reflns_number 89993
_diffrn_reflns_theta_full 27.027
_diffrn_reflns_theta_max 27.579
_diffrn_reflns_theta_min 5.145
_diffrn_standards_number 0
_exptl_absorpt_coefficient_mu 0.371
_exptl_absorpt_correction_T_max 0.96
_exptl_absorpt_correction_T_min 0.94
_exptl_absorpt_correction_type multi-scan
_exptl_absorpt_process_details 'DENZO/SCALEPACK (Otwinowski & Minor, 1997)'
_exptl_crystal_colour yellow
_exptl_crystal_density_diffrn 1.528
_exptl_crystal_description block
_exptl_crystal_F_000 1674
_exptl_crystal_size_max 0.180
_exptl_crystal_size_mid 0.160
_exptl_crystal_size_min 0.110
_refine_diff_density_max 1.19
_refine_diff_density_min -1.00
_refine_ls_extinction_method none
_refine_ls_goodness_of_fit_ref 0.9549
_refine_ls_hydrogen_treatment none
_refine_ls_matrix_type full
_refine_ls_number_parameters 1213
_refine_ls_number_reflns 16449
_refine_ls_number_restraints 1523
_refine_ls_R_factor_all 0.0675
_refine_ls_R_factor_gt 0.0489
_refine_ls_shift/su_max 0.0233323
_refine_ls_shift/su_mean 0.0007209
_refine_ls_structure_factor_coef Fsqd
_refine_ls_weighting_details
;
 Method= Modified Sheldrick 
 w=1/[\s^2^(F^2^) + ( 0.05P)^2^ + 6.47P] 
 ,where P=(max(Fo^2^,0) + 2Fc^2^)/3 
;
_refine_ls_weighting_scheme calc
_refine_ls_wR_factor_all 0.1204
_refine_ls_wR_factor_gt 0.1124
_refine_ls_wR_factor_ref 0.1203
_reflns_limit_h_max 17
_reflns_limit_h_min -17
_reflns_limit_k_max 21
_reflns_limit_k_min -18
_reflns_limit_l_max 22
_reflns_limit_l_min 0
_reflns_number_gt 13008
_reflns_number_total 16450
_reflns_threshold_expression I>2.0\s(I)
_oxford_diffrn_Wilson_B_factor 1.64
_oxford_diffrn_Wilson_scale 30.77
_oxford_refine_ls_r_factor_ref 0.0675
_oxford_refine_ls_scale 0.19992(9)
_oxford_reflns_number_all 16450
_oxford_reflns_threshold_expression_ref I>-3.0\s(I)
_oxford_structure_analysis_title 023dvdv10
_cod_data_source_file ja203051d_si_004.cif
_cod_data_source_block global
_cod_original_sg_symbol_H-M 'P -1 '
_cod_database_code 4106223

loop_
_symmetry_equiv_pos_as_xyz
x,y,z
-x,-y,-z

loop_
_atom_site_label
_atom_site_type_symbol
_atom_site_fract_x
_atom_site_fract_y
_atom_site_fract_z
_atom_site_U_iso_or_equiv
_atom_site_occupancy
_atom_site_adp_type
_atom_site_refinement_flags_posn
_atom_site_refinement_flags_occupancy
_atom_site_disorder_assembly
_atom_site_disorder_group
Ru1 Ru 0.887005(15) 0.996306(15) 0.892018(14) 0.0176 1.0000 Uani . . . .
P2 P 0.95820(5) 1.10989(5) 0.76557(5) 0.0195 1.0000 Uani . . . .
C3 C 1.0867(2) 1.1333(2) 0.75847(19) 0.0243 1.0000 Uani . . . .
C4 C 1.1520(2) 1.0772(2) 0.8211(2) 0.0282 1.0000 Uani . . . .
C5 C 1.2500(2) 1.0946(3) 0.8111(2) 0.0395 1.0000 Uani . . . .
C6 C 1.2829(3) 1.1688(3) 0.7396(2) 0.0471 1.0000 Uani . . . .
C7 C 1.2181(3) 1.2263(3) 0.6772(3) 0.0502 1.0000 Uani . . . .
C8 C 1.1208(3) 1.2092(2) 0.6859(2) 0.0388 1.0000 Uani . . . .
C9 C 0.9015(2) 1.22193(19) 0.73852(18) 0.0226 1.0000 Uani . . . .
C10 C 0.8868(2) 1.2895(2) 0.6540(2) 0.0310 1.0000 Uani . . . .
C11 C 0.8488(3) 1.3745(2) 0.6376(2) 0.0360 1.0000 Uani . . . .
C12 C 0.8238(3) 1.3932(2) 0.7046(2) 0.0331 1.0000 Uani . . . .
C13 C 0.8395(2) 1.3271(2) 0.7889(2) 0.0312 1.0000 Uani . . . .
C14 C 0.8782(2) 1.2423(2) 0.8056(2) 0.0265 1.0000 Uani . . . .
C15 C 0.9445(2) 1.10300(19) 0.66655(18) 0.0233 1.0000 Uani . . . .
C16 C 1.0229(2) 1.0797(2) 0.6255(2) 0.0295 1.0000 Uani . . . .
C17 C 1.0090(3) 1.0770(2) 0.5495(2) 0.0381 1.0000 Uani . . . .
C18 C 0.9188(3) 1.0975(2) 0.5134(2) 0.0401 1.0000 Uani . . . .
C19 C 0.8406(3) 1.1198(2) 0.5536(2) 0.0364 1.0000 Uani . . . .
C20 C 0.8531(2) 1.1219(2) 0.6300(2) 0.0290 1.0000 Uani . . . .
P21 P 0.96958(5) 0.86677(5) 0.89456(5) 0.0195 1.0000 Uani . . . .
C22 C 0.9513(2) 0.84077(19) 0.80728(19) 0.0231 1.0000 Uani . . . .
C23 C 0.8785(2) 0.8864(2) 0.74790(19) 0.0266 1.0000 Uani . . . .
C24 C 0.8636(2) 0.8632(2) 0.6837(2) 0.0329 1.0000 Uani . . . .
C25 C 0.9217(2) 0.7960(2) 0.6778(2) 0.0342 1.0000 Uani . . . .
C26 C 0.9952(3) 0.7513(2) 0.7358(2) 0.0369 1.0000 Uani . . . .
C27 C 1.0103(2) 0.7731(2) 0.8001(2) 0.0319 1.0000 Uani . . . .
C28 C 1.1019(2) 0.84797(19) 0.90298(19) 0.0224 1.0000 Uani . . . .
C29 C 1.1599(2) 0.8893(2) 0.8285(2) 0.0341 1.0000 Uani . . . .
C30 C 1.2601(2) 0.8754(3) 0.8323(2) 0.0406 1.0000 Uani . . . .
C31 C 1.3041(2) 0.8204(3) 0.9102(2) 0.0383 1.0000 Uani . . . .
C32 C 1.2477(2) 0.7784(3) 0.9841(2) 0.0381 1.0000 Uani . . . .
C33 C 1.1470(2) 0.7919(2) 0.9804(2) 0.0291 1.0000 Uani . . . .
C34 C 0.9253(2) 0.76898(19) 0.99164(19) 0.0229 1.0000 Uani . . . .
C35 C 0.8882(2) 0.6967(2) 0.9888(2) 0.0315 1.0000 Uani . . . .
C36 C 0.8535(3) 0.6256(2) 1.0640(2) 0.0415 1.0000 Uani . . . .
C37 C 0.8559(3) 0.6254(2) 1.1420(2) 0.0389 1.0000 Uani . . . .
C38 C 0.8927(2) 0.6965(2) 1.1458(2) 0.0337 1.0000 Uani . . . .
C39 C 0.9265(2) 0.7681(2) 1.0714(2) 0.0274 1.0000 Uani . . . .
N40 N 0.97911(16) 0.99971(15) 0.97384(15) 0.0187 1.0000 Uani . . . .
C41 C 0.7525(2) 0.9258(2) 0.9100(2) 0.0265 1.0000 Uani . . . .
C42 C 0.7633(2) 0.9367(2) 0.9841(2) 0.0256 1.0000 Uani . . . .
C43 C 0.7577(2) 1.0311(2) 0.9561(2) 0.0273 1.0000 Uani . . . .
C44 C 0.7437(2) 1.0773(2) 0.8667(2) 0.0280 1.0000 Uani . . . .
C45 C 0.7426(2) 1.0125(2) 0.8371(2) 0.0279 1.0000 Uani . . . .
F46 F 0.3750(2) -0.00356(18) 0.62609(15) 0.0704 1.0000 Uani . . . .
C47 C 0.3334(3) -0.0070(2) 0.5620(2) 0.0380 1.0000 Uani . . . .
F48 F 0.3641(2) -0.08737(16) 0.57049(19) 0.0780 1.0000 Uani . . . .
F49 F 0.23927(18) -0.0100(2) 0.5789(2) 0.0890 1.0000 Uani . . . .
C50 C 0.3584(2) 0.0690(2) 0.4761(2) 0.0291 1.0000 Uani . . . .
C51 C 0.3828(2) 0.0527(2) 0.4070(2) 0.0301 1.0000 Uani . . . .
C52 C 0.4025(2) 0.1255(2) 0.3279(2) 0.0278 1.0000 Uani . . . .
C53 C 0.4008(2) 0.2120(2) 0.3185(2) 0.0256 1.0000 Uani . . . .
C54 C 0.3787(2) 0.2302(2) 0.38734(19) 0.0239 1.0000 Uani . . . .
C55 C 0.3557(2) 0.1556(2) 0.4662(2) 0.0269 1.0000 Uani . . . .
B56 B 0.3735(2) 0.3337(2) 0.3723(2) 0.0240 1.0000 Uani . . . .
C57 C 0.2642(2) 0.37458(19) 0.33613(19) 0.0236 1.0000 Uani . . . .
C58 C 0.1839(2) 0.3666(2) 0.3914(2) 0.0261 1.0000 Uani . . . .
C59 C 0.0906(2) 0.3986(2) 0.3606(2) 0.0294 1.0000 Uani . . . .
C60 C 0.0726(2) 0.4375(2) 0.2733(2) 0.0307 1.0000 Uani . . . .
C61 C 0.1504(2) 0.4425(2) 0.2177(2) 0.0278 1.0000 Uani . . . .
C62 C 0.2435(2) 0.4124(2) 0.2485(2) 0.0262 1.0000 Uani . . . .
C63 C 0.1331(3) 0.4823(3) 0.1233(2) 0.0401 1.0000 Uani . . . .
F64 F 0.1818(2) 0.43572(19) 0.08834(15) 0.0633 1.0000 Uani . . . .
F65 F 0.1598(3) 0.56435(18) 0.07867(16) 0.0981 1.0000 Uani . . . .
F66 F 0.0407(2) 0.4808(3) 0.10610(18) 0.0926 1.0000 Uani . . . .
C67 C 0.00920(17) 0.38990(19) 0.42303(15) 0.0493 1.0000 Uani D . . .
C71 C 0.3971(2) 0.3384(2) 0.46004(19) 0.0247 1.0000 Uani . . . .
C72 C 0.4690(2) 0.2792(2) 0.5159(2) 0.0274 1.0000 Uani . . . .
C73 C 0.4999(2) 0.2872(2) 0.5853(2) 0.0275 1.0000 Uani . . . .
C74 C 0.4588(2) 0.3544(2) 0.6032(2) 0.0318 1.0000 Uani . . . .
C75 C 0.3879(2) 0.4142(2) 0.5491(2) 0.0305 1.0000 Uani . . . .
C76 C 0.3584(2) 0.4063(2) 0.47897(19) 0.0262 1.0000 Uani . . . .
C77 C 0.3417(2) 0.48634(16) 0.56717(19) 0.0515 1.0000 Uani D . . .
C81 C 0.57519(16) 0.22052(16) 0.64362(15) 0.0438 1.0000 Uani D . . .
C85 C 0.4591(2) 0.3917(2) 0.30373(19) 0.0257 1.0000 Uani . . . .
C86 C 0.5513(2) 0.3516(2) 0.3006(2) 0.0292 1.0000 Uani . . . .
C87 C 0.6272(2) 0.4012(2) 0.2500(2) 0.0327 1.0000 Uani . . . .
C88 C 0.6143(2) 0.4936(2) 0.1991(2) 0.0344 1.0000 Uani . . . .
C89 C 0.5241(2) 0.5353(2) 0.2015(2) 0.0306 1.0000 Uani . . . .
C90 C 0.4490(2) 0.4852(2) 0.25300(19) 0.0271 1.0000 Uani . . . .
C91 C 0.5095(2) 0.63525(12) 0.15006(18) 0.0488 1.0000 Uani D . . .
C95 C 0.72389(16) 0.3543(2) 0.2511(2) 0.0622 1.0000 Uani D . . .
C99 C 0.42541(19) 0.11305(18) 0.25083(13) 0.0424 1.0000 Uani D . . .
F103 F 0.5209(4) 0.8620(4) -0.0263(4) 0.0584 0.3960 Uani D . 10 -1
F107 F 0.5110(7) 0.9893(8) 0.1480(8) 0.0655 0.1040 Uani D . 10 -1
F108 F 0.6132(5) 0.6222(5) -0.0876(5) 0.1001 0.2500 Uani D . 19 -1
F112 F 0.5330(5) 0.3358(4) 0.1005(5) 0.1043 0.2500 Uani D . 9 -1
F120 F 0.7602(5) 0.3810(6) 0.1710(4) 0.0921 0.390(5) Uani D P 1 1
F121 F 0.7882(4) 0.3748(6) 0.2907(6) 0.0835 0.390(5) Uani D P 1 1
F122 F 0.7287(4) 0.2674(3) 0.2876(6) 0.0817 0.390(5) Uani D P 1 1
F125 F 0.7944(3) 0.4067(3) 0.2107(4) 0.0928 0.610(5) Uani D P 1 2
F126 F 0.7551(3) 0.3005(4) 0.3307(3) 0.0971 0.610(5) Uani D P 1 2
F127 F 0.7208(3) 0.3014(4) 0.2150(5) 0.0895 0.610(5) Uani D P 1 2
F130 F 0.5471(6) 0.6686(4) 0.0717(3) 0.0736 0.421(7) Uani D P 2 1
F131 F 0.4181(4) 0.6673(4) 0.1409(5) 0.0973 0.421(7) Uani D P 2 1
F132 F 0.5518(6) 0.6748(3) 0.1873(4) 0.0606 0.421(7) Uani D P 2 1
F135 F 0.5879(3) 0.6755(3) 0.1093(4) 0.0989 0.579(7) Uani D P 2 2
F136 F 0.4445(4) 0.6598(3) 0.0900(3) 0.0666 0.579(7) Uani D P 2 2
F137 F 0.4780(5) 0.6742(3) 0.1966(3) 0.0806 0.579(7) Uani D P 2 2
F140 F 0.3433(5) 0.5669(3) 0.4990(4) 0.0557 0.482(10) Uani D P 3 1
F141 F 0.3747(6) 0.4955(5) 0.6305(4) 0.0806 0.482(10) Uani D P 3 1
F142 F 0.2467(4) 0.4715(4) 0.5865(6) 0.0668 0.482(10) Uani D P 3 1
F145 F 0.3032(5) 0.5581(3) 0.5018(4) 0.0617 0.518(10) Uani D P 3 2
F146 F 0.4106(4) 0.5169(4) 0.5972(4) 0.0506 0.518(10) Uani D P 3 2
F147 F 0.2729(5) 0.4589(4) 0.6279(5) 0.0813 0.518(10) Uani D P 3 2
F150 F 0.0241(7) 0.4211(6) 0.4769(5) 0.0564 0.500(18) Uani D P 4 1
F151 F -0.0769(4) 0.4253(9) 0.3906(4) 0.0874 0.500(18) Uani D P 4 1
F152 F -0.0023(8) 0.3003(3) 0.4737(6) 0.0578 0.500(18) Uani D P 4 1
F155 F 0.0389(5) 0.3918(7) 0.4930(4) 0.0470 0.500(18) Uani D P 4 2
F156 F -0.0552(7) 0.4612(7) 0.3858(4) 0.0810 0.500(18) Uani D P 4 2
F157 F -0.0418(8) 0.3191(6) 0.4525(6) 0.0665 0.500(18) Uani D P 4 2
F160 F 0.6204(2) 0.1679(2) 0.6137(2) 0.0661 0.839(5) Uani D P 6 1
F161 F 0.6454(2) 0.2595(2) 0.6594(2) 0.0764 0.839(5) Uani D P 6 1
F162 F 0.5389(2) 0.1650(2) 0.72004(19) 0.0787 0.839(5) Uani D P 6 1
F165 F 0.6532(6) 0.2312(10) 0.5921(6) 0.0491 0.161(5) Uani D P 6 2
F166 F 0.6025(9) 0.2364(9) 0.7049(7) 0.0524 0.161(5) Uani D P 6 2
F167 F 0.5616(10) 0.1346(5) 0.6813(9) 0.0681 0.161(5) Uani D P 6 2
F170 F 0.5030(6) 0.1572(8) 0.2074(6) 0.0446 0.50(3) Uani D P 7 1
F171 F 0.3559(5) 0.1411(10) 0.1935(5) 0.0549 0.50(3) Uani D P 7 1
F172 F 0.4478(12) 0.0268(3) 0.2710(5) 0.0657 0.50(3) Uani D P 7 1
F175 F 0.5160(4) 0.1278(10) 0.2202(6) 0.0474 0.50(3) Uani D P 7 2
F176 F 0.3686(7) 0.1708(8) 0.1851(5) 0.0534 0.50(3) Uani D P 7 2
F177 F 0.4098(11) 0.0315(5) 0.2622(5) 0.0629 0.50(3) Uani D P 7 2
C180 C 0.4314(3) 0.4405(3) 0.0434(3) 0.0931 0.5000 Uani D . 9 -1
C181 C 0.4041(2) 0.5280(4) -0.0092(5) 0.0947 0.5000 Uani D . 9 -1
C182 C 0.4724(3) 0.5875(3) -0.0527(3) 0.0943 0.5000 Uani D . 9 -1
C183 C 0.5685(3) 0.5594(3) -0.0435(3) 0.0931 0.5000 Uani D . 9 -1
C184 C 0.5958(2) 0.4720(4) 0.0090(5) 0.0947 0.5000 Uani D . 9 -1
C185 C 0.5276(3) 0.4126(3) 0.0527(3) 0.0943 0.5000 Uani D . 9 -1
C190 C 0.4957(6) 1.0748(7) 0.0092(7) 0.0521 0.5000 Uani D . 10 -1
C193 C 0.5130(6) 0.9250(5) -0.0121(5) 0.0503 0.5000 Uani D . 10 -1
C194 C 0.5171(6) 0.9154(6) 0.0697(5) 0.0532 0.5000 Uani D . 10 -1
C192 C 0.5006(6) 1.0084(6) -0.0821(5) 0.0471 0.5000 Uani D . 10 -1
C191 C 0.4919(6) 1.0845(6) -0.0727(6) 0.0509 0.5000 Uani D . 10 -1
C195 C 0.5078(6) 0.9915(7) 0.0793(6) 0.0528 0.5000 Uani D . 10 -1
H41 H 1.1301 1.0263 0.8713 0.0341 1.0000 Uiso R . . .
H51 H 1.2935 1.0546 0.8540 0.0482 1.0000 Uiso R . . .
H61 H 1.3484 1.1806 0.7330 0.0560 1.0000 Uiso R . . .
H71 H 1.2394 1.2776 0.6278 0.0602 1.0000 Uiso R . . .
H81 H 1.0775 1.2481 0.6420 0.0465 1.0000 Uiso R . . .
H101 H 0.9028 1.2770 0.6083 0.0368 1.0000 Uiso R . . .
H111 H 0.8401 1.4188 0.5802 0.0435 1.0000 Uiso R . . .
H121 H 0.7958 1.4503 0.6937 0.0403 1.0000 Uiso R . . .
H131 H 0.8239 1.3406 0.8343 0.0372 1.0000 Uiso R . . .
H141 H 0.8888 1.1976 0.8633 0.0320 1.0000 Uiso R . . .
H161 H 1.0857 1.0660 0.6488 0.0354 1.0000 Uiso R . . .
H171 H 1.0625 1.0611 0.5222 0.0457 1.0000 Uiso R . . .
H181 H 0.9115 1.0955 0.4612 0.0490 1.0000 Uiso R . . .
H191 H 0.7784 1.1345 0.5293 0.0430 1.0000 Uiso R . . .
H201 H 0.7999 1.1369 0.6577 0.0351 1.0000 Uiso R . . .
H231 H 0.8395 0.9332 0.7513 0.0324 1.0000 Uiso R . . .
H241 H 0.8134 0.8937 0.6433 0.0393 1.0000 Uiso R . . .
H251 H 0.9111 0.7795 0.6348 0.0401 1.0000 Uiso R . . .
H261 H 1.0357 0.7055 0.7316 0.0445 1.0000 Uiso R . . .
H271 H 1.0614 0.7413 0.8394 0.0385 1.0000 Uiso R . . .
H291 H 1.1303 0.9264 0.7745 0.0410 1.0000 Uiso R . . .
H301 H 1.2985 0.9038 0.7816 0.0482 1.0000 Uiso R . . .
H311 H 1.3719 0.8110 0.9127 0.0462 1.0000 Uiso R . . .
H321 H 1.2782 0.7400 1.0375 0.0467 1.0000 Uiso R . . .
H331 H 1.1088 0.7618 1.0314 0.0355 1.0000 Uiso R . . .
H351 H 0.8872 0.6965 0.9350 0.0380 1.0000 Uiso R . . .
H361 H 0.8278 0.5775 1.0606 0.0490 1.0000 Uiso R . . .
H371 H 0.8324 0.5781 1.1921 0.0460 1.0000 Uiso R . . .
H381 H 0.8945 0.6962 1.1990 0.0412 1.0000 Uiso R . . .
H391 H 0.9503 0.8176 1.0739 0.0325 1.0000 Uiso R . . .
H411 H 0.7506 0.8684 0.9086 0.0324 1.0000 Uiso R . . .
H421 H 0.7707 0.8883 1.0435 0.0313 1.0000 Uiso R . . .
H431 H 0.7571 1.0591 0.9934 0.0332 1.0000 Uiso R . . .
H441 H 0.7359 1.1419 0.8310 0.0336 1.0000 Uiso R . . .
H451 H 0.7299 1.0250 0.7784 0.0331 1.0000 Uiso R . . .
H511 H 0.3869 -0.0061 0.4139 0.0378 1.0000 Uiso R . . .
H531 H 0.4147 0.2606 0.2630 0.0311 1.0000 Uiso R . . .
H551 H 0.3377 0.1653 0.5141 0.0325 1.0000 Uiso R . . .
H581 H 0.1933 0.3382 0.4517 0.0321 1.0000 Uiso R . . .
H601 H 0.0094 0.4594 0.2521 0.0378 1.0000 Uiso R . . .
H621 H 0.2954 0.4176 0.2086 0.0318 1.0000 Uiso R . . .
H721 H 0.4984 0.2313 0.5064 0.0339 1.0000 Uiso R . . .
H741 H 0.4782 0.3603 0.6499 0.0377 1.0000 Uiso R . . .
H761 H 0.3112 0.4491 0.4432 0.0320 1.0000 Uiso R . . .
H861 H 0.5619 0.2888 0.3344 0.0356 1.0000 Uiso R . . .
H881 H 0.6662 0.5270 0.1647 0.0417 1.0000 Uiso R . . .
H901 H 0.3889 0.5160 0.2536 0.0322 1.0000 Uiso R . . .
H1811 H 0.3382 0.5476 -0.0154 0.1123 0.5000 Uiso R . 9 -1
H1841 H 0.6617 0.4524 0.0152 0.1123 0.5000 Uiso R . 9 -1
H1941 H 0.5259 0.8579 0.1182 0.0642 0.5000 Uiso R . 10 -1
H1911 H 0.4831 1.1419 -0.1212 0.0642 0.5000 Uiso R . 10 -1
H1851 H 0.5464 0.3513 0.0901 0.1106 0.3750 Uiso R . 9 -1
H1821 H 0.4535 0.6489 -0.0895 0.1106 0.3750 Uiso R . 9 -1
H1801 H 0.3834 0.3987 0.0733 0.1103 0.3750 Uiso R . 9 -1
H1951 H 0.5098 0.9861 0.1353 0.0624 0.4480 Uiso R . 10 -1
H1921 H 0.4985 1.0138 -0.1382 0.0622 0.4480 Uiso R . 10 -1
H1901 H 0.4894 1.1266 0.0174 0.0629 0.3020 Uiso R . 10 -1
H1931 H 0.5193 0.8733 -0.0203 0.0630 0.3020 Uiso R . 10 -1
H1831 H 0.6165 0.6012 -0.0739 0.1103 0.3750 Uiso R . 9 -1

loop_
_atom_site_aniso_label
_atom_site_aniso_U_11
_atom_site_aniso_U_22
_atom_site_aniso_U_33
_atom_site_aniso_U_23
_atom_site_aniso_U_13
_atom_site_aniso_U_12
Ru1 0.01473(11) 0.02038(12) 0.01870(11) -0.00998(9) -0.00039(8) -0.00102(8)
P2 0.0186(3) 0.0212(4) 0.0182(3) -0.0090(3) -0.0002(3) -0.0008(3)
C3 0.0214(14) 0.0286(15) 0.0233(15) -0.0124(12) 0.0023(11) -0.0052(11)
C4 0.0213(14) 0.0380(18) 0.0252(15) -0.0149(14) 0.0027(12) -0.0047(12)
C5 0.0225(16) 0.062(2) 0.0313(18) -0.0192(17) -0.0001(13) -0.0061(15)
C6 0.0277(18) 0.072(3) 0.041(2) -0.024(2) 0.0096(15) -0.0219(18)
C7 0.041(2) 0.057(3) 0.038(2) -0.0084(18) 0.0102(16) -0.0272(19)
C8 0.0331(18) 0.0374(19) 0.0334(18) -0.0053(15) -0.0012(14) -0.0103(15)
C9 0.0225(14) 0.0216(14) 0.0215(14) -0.0087(12) -0.0008(11) -0.0005(11)
C10 0.0393(18) 0.0264(16) 0.0221(15) -0.0082(13) 0.0015(13) 0.0031(13)
C11 0.048(2) 0.0255(16) 0.0265(17) -0.0061(13) -0.0049(14) 0.0032(14)
C12 0.0392(18) 0.0234(16) 0.0356(18) -0.0136(14) -0.0031(14) 0.0030(13)
C13 0.0409(18) 0.0251(16) 0.0297(17) -0.0149(14) -0.0006(14) -0.0005(13)
C14 0.0331(16) 0.0227(15) 0.0232(15) -0.0105(12) -0.0030(12) 0.0000(12)
C15 0.0274(15) 0.0226(14) 0.0195(14) -0.0098(12) 0.0001(11) 0.0000(11)
C16 0.0301(16) 0.0297(16) 0.0258(16) -0.0117(13) -0.0001(12) 0.0032(13)
C17 0.046(2) 0.041(2) 0.0306(18) -0.0215(16) 0.0042(15) 0.0054(16)
C18 0.059(2) 0.043(2) 0.0262(17) -0.0222(16) -0.0019(15) -0.0017(17)
C19 0.0396(19) 0.043(2) 0.0296(17) -0.0190(15) -0.0078(14) -0.0035(15)
C20 0.0289(16) 0.0340(17) 0.0254(16) -0.0154(14) -0.0003(12) -0.0009(13)
P21 0.0188(3) 0.0201(4) 0.0196(3) -0.0094(3) -0.0009(3) -0.0009(3)
C22 0.0247(14) 0.0235(14) 0.0232(14) -0.0123(12) -0.0001(11) -0.0039(11)
C23 0.0257(15) 0.0301(16) 0.0258(15) -0.0147(13) -0.0040(12) 0.0007(12)
C24 0.0329(17) 0.0404(19) 0.0298(17) -0.0197(15) -0.0056(13) -0.0021(14)
C25 0.0376(18) 0.0426(19) 0.0331(18) -0.0261(16) -0.0003(14) -0.0051(15)
C26 0.0378(19) 0.041(2) 0.044(2) -0.0302(17) -0.0019(15) 0.0030(15)
C27 0.0323(17) 0.0323(17) 0.0358(18) -0.0206(15) -0.0085(14) 0.0073(13)
C28 0.0204(14) 0.0219(14) 0.0245(14) -0.0109(12) -0.0008(11) 0.0001(11)
C29 0.0274(16) 0.0364(18) 0.0262(16) -0.0055(14) 0.0004(13) 0.0017(13)
C30 0.0274(17) 0.046(2) 0.0357(19) -0.0097(16) 0.0083(14) -0.0015(15)
C31 0.0201(15) 0.051(2) 0.042(2) -0.0211(17) 0.0020(14) 0.0029(14)
C32 0.0261(17) 0.050(2) 0.0326(18) -0.0160(16) -0.0073(13) 0.0059(15)
C33 0.0222(15) 0.0364(17) 0.0249(15) -0.0118(14) -0.0003(12) -0.0003(12)
C34 0.0211(14) 0.0224(14) 0.0238(14) -0.0097(12) -0.0011(11) -0.0015(11)
C35 0.0354(17) 0.0296(17) 0.0315(17) -0.0154(14) 0.0017(13) -0.0082(13)
C36 0.050(2) 0.0334(19) 0.041(2) -0.0155(16) 0.0066(16) -0.0205(16)
C37 0.0391(19) 0.0338(18) 0.0330(18) -0.0061(15) 0.0061(14) -0.0138(15)
C38 0.0340(17) 0.0375(18) 0.0264(16) -0.0122(14) 0.0023(13) -0.0061(14)
C39 0.0281(16) 0.0273(16) 0.0260(15) -0.0114(13) -0.0009(12) -0.0048(12)
N40 0.0170(11) 0.0187(11) 0.0205(12) -0.0095(10) 0.0027(8) -0.0025(9)
C41 0.0153(13) 0.0308(16) 0.0365(17) -0.0179(14) 0.0002(12) -0.0056(11)
C42 0.0171(13) 0.0316(16) 0.0253(15) -0.0113(13) 0.0051(11) -0.0049(11)
C43 0.0169(14) 0.0370(17) 0.0340(17) -0.0225(14) 0.0041(12) 0.0000(12)
C44 0.0153(13) 0.0280(16) 0.0361(17) -0.0122(14) 0.0000(12) 0.0025(11)
C45 0.0161(13) 0.0394(18) 0.0296(16) -0.0171(14) -0.0025(11) -0.0023(12)
F46 0.097(2) 0.0619(16) 0.0338(13) -0.0036(12) -0.0052(13) -0.0292(15)
C47 0.0368(19) 0.0299(18) 0.0370(19) -0.0068(15) -0.0043(15) -0.0042(14)
F48 0.113(2) 0.0293(13) 0.0660(18) -0.0036(12) 0.0107(16) -0.0019(14)
F49 0.0367(14) 0.081(2) 0.0759(19) 0.0211(16) 0.0119(13) -0.0085(13)
C50 0.0233(15) 0.0267(16) 0.0325(17) -0.0097(13) -0.0025(12) -0.0030(12)
C51 0.0261(16) 0.0255(16) 0.0403(18) -0.0165(14) -0.0035(13) -0.0019(12)
C52 0.0226(15) 0.0325(17) 0.0349(17) -0.0212(14) -0.0003(12) -0.0033(12)
C53 0.0228(14) 0.0270(15) 0.0262(15) -0.0120(13) 0.0018(11) -0.0035(12)
C54 0.0211(14) 0.0250(15) 0.0249(15) -0.0114(12) -0.0020(11) 0.0000(11)
C55 0.0260(15) 0.0261(15) 0.0265(15) -0.0109(13) -0.0020(12) -0.0002(12)
B56 0.0235(16) 0.0242(16) 0.0241(16) -0.0115(14) 0.0002(13) 0.0000(13)
C57 0.0268(15) 0.0204(14) 0.0258(15) -0.0126(12) -0.0002(11) -0.0021(11)
C58 0.0286(15) 0.0225(15) 0.0253(15) -0.0096(12) -0.0004(12) -0.0028(12)
C59 0.0256(15) 0.0293(16) 0.0318(17) -0.0136(14) 0.0035(12) -0.0028(12)
C60 0.0255(15) 0.0302(17) 0.0356(18) -0.0151(14) -0.0046(13) 0.0030(12)
C61 0.0316(16) 0.0272(16) 0.0267(16) -0.0143(13) -0.0054(12) 0.0005(12)
C62 0.0293(16) 0.0254(15) 0.0260(15) -0.0142(13) 0.0009(12) -0.0011(12)
C63 0.043(2) 0.047(2) 0.0316(18) -0.0200(17) -0.0088(15) 0.0041(16)
F64 0.0811(18) 0.0797(18) 0.0421(13) -0.0411(13) -0.0132(12) 0.0148(14)
F65 0.216(4) 0.0408(15) 0.0291(13) -0.0046(11) -0.0217(18) -0.0254(19)
F66 0.0507(16) 0.166(3) 0.0486(16) -0.0405(19) -0.0241(13) 0.0086(18)
C67 0.0294(15) 0.066(2) 0.0543(18) -0.0314(16) 0.0112(14) -0.0039(14)
C71 0.0236(14) 0.0251(15) 0.0246(15) -0.0110(12) 0.0002(11) -0.0030(11)
C72 0.0239(15) 0.0304(16) 0.0283(16) -0.0144(13) -0.0006(12) -0.0005(12)
C73 0.0203(14) 0.0323(16) 0.0255(15) -0.0099(13) -0.0023(11) -0.0016(12)
C74 0.0282(16) 0.0421(19) 0.0277(16) -0.0179(15) -0.0030(13) -0.0049(14)
C75 0.0305(16) 0.0341(17) 0.0305(17) -0.0180(14) -0.0013(13) -0.0030(13)
C76 0.0265(15) 0.0257(15) 0.0248(15) -0.0103(13) -0.0023(12) -0.0021(12)
C77 0.0552(18) 0.0598(18) 0.0619(19) -0.0474(15) -0.0095(15) 0.0052(15)
C81 0.0346(17) 0.0558(19) 0.0430(18) -0.0251(15) -0.0123(14) 0.0067(15)
C85 0.0273(15) 0.0271(15) 0.0254(15) -0.0143(13) -0.0024(12) -0.0018(12)
C86 0.0287(16) 0.0266(16) 0.0325(17) -0.0144(14) -0.0012(13) -0.0002(12)
C87 0.0254(16) 0.0350(18) 0.0395(19) -0.0193(15) 0.0042(13) -0.0042(13)
C88 0.0301(17) 0.0360(18) 0.0355(18) -0.0149(15) 0.0044(14) -0.0102(14)
C89 0.0345(17) 0.0274(16) 0.0259(16) -0.0086(13) -0.0041(13) -0.0049(13)
C90 0.0267(15) 0.0276(16) 0.0255(15) -0.0112(13) -0.0024(12) -0.0017(12)
C91 0.064(2) 0.0281(15) 0.0481(18) -0.0115(13) -0.0094(15) -0.0052(14)
C95 0.0296(16) 0.0587(19) 0.103(3) -0.0436(18) 0.0132(16) -0.0017(15)
C99 0.0421(16) 0.0531(17) 0.0523(17) -0.0409(15) 0.0046(13) -0.0101(13)
F103 0.068(4) 0.047(3) 0.069(4) -0.033(3) -0.010(3) 0.000(3)
F107 0.048(7) 0.087(7) 0.055(6) -0.029(6) -0.007(7) 0.005(7)
F108 0.115(6) 0.110(5) 0.076(5) -0.046(4) 0.017(5) -0.020(4)
F112 0.126(6) 0.105(5) 0.078(5) -0.043(4) 0.019(5) -0.005(5)
F120 0.045(4) 0.109(5) 0.099(4) -0.037(4) 0.028(3) 0.016(4)
F121 0.037(3) 0.094(5) 0.126(5) -0.058(4) -0.017(3) 0.012(3)
F122 0.036(3) 0.035(3) 0.139(5) -0.018(4) 0.032(4) 0.004(2)
F125 0.031(2) 0.050(2) 0.158(5) -0.021(3) 0.037(3) -0.0091(18)
F126 0.048(3) 0.106(4) 0.094(3) -0.018(3) -0.003(2) 0.035(3)
F127 0.065(3) 0.086(3) 0.142(4) -0.078(3) -0.001(3) 0.023(3)
F130 0.131(5) 0.038(3) 0.038(3) -0.008(2) 0.012(3) -0.005(3)
F131 0.056(3) 0.037(3) 0.123(5) 0.024(4) -0.013(4) 0.002(3)
F132 0.091(4) 0.028(3) 0.064(4) -0.020(2) -0.022(3) -0.003(3)
F135 0.047(3) 0.044(3) 0.128(4) 0.023(3) 0.002(3) -0.014(2)
F136 0.093(4) 0.040(2) 0.055(3) -0.012(2) -0.042(2) 0.018(2)
F137 0.155(5) 0.030(2) 0.052(3) -0.0182(19) -0.004(3) 0.013(3)
F140 0.043(3) 0.033(2) 0.091(4) -0.030(2) 0.002(3) -0.003(2)
F141 0.094(4) 0.115(4) 0.067(3) -0.076(3) -0.034(3) 0.049(3)
F142 0.068(3) 0.067(3) 0.078(4) -0.050(3) 0.023(3) 0.007(3)
F145 0.068(4) 0.058(3) 0.079(3) -0.049(2) -0.043(3) 0.027(3)
F146 0.052(3) 0.068(3) 0.061(3) -0.054(3) 0.005(2) -0.007(2)
F147 0.093(4) 0.073(3) 0.099(4) -0.062(3) 0.048(3) -0.018(3)
F150 0.056(4) 0.055(4) 0.073(4) -0.045(3) 0.030(3) -0.008(3)
F151 0.026(2) 0.127(5) 0.063(3) -0.011(4) 0.012(2) 0.003(3)
F152 0.038(4) 0.058(3) 0.072(4) -0.029(2) 0.033(3) -0.016(2)
F155 0.040(3) 0.059(4) 0.046(3) -0.031(3) 0.008(2) 0.008(3)
F156 0.037(3) 0.094(4) 0.071(3) -0.013(3) 0.025(3) 0.022(3)
F157 0.035(4) 0.090(4) 0.085(4) -0.049(3) 0.031(3) -0.034(3)
F160 0.059(2) 0.077(2) 0.069(2) -0.0433(19) -0.0310(16) 0.0393(17)
F161 0.054(2) 0.0585(19) 0.101(3) -0.0194(19) -0.048(2) -0.0056(15)
F162 0.0531(19) 0.079(2) 0.0457(18) 0.0133(16) 0.0010(14) 0.0205(17)
F165 0.034(5) 0.060(5) 0.047(5) -0.022(5) -0.012(4) 0.020(5)
F166 0.046(5) 0.070(5) 0.042(5) -0.026(4) -0.022(4) 0.009(5)
F167 0.052(5) 0.059(4) 0.069(6) -0.011(5) -0.012(5) 0.004(5)
F170 0.045(3) 0.049(4) 0.057(3) -0.041(3) 0.021(2) -0.012(2)
F171 0.044(3) 0.091(4) 0.062(3) -0.060(3) -0.006(2) -0.016(3)
F172 0.091(5) 0.056(3) 0.072(3) -0.049(3) 0.006(3) -0.003(3)
F175 0.032(2) 0.069(4) 0.053(3) -0.040(3) 0.006(2) 0.003(2)
F176 0.063(3) 0.066(4) 0.054(3) -0.046(3) -0.018(2) 0.001(3)
F177 0.085(5) 0.061(3) 0.073(3) -0.053(3) 0.018(3) -0.035(3)
C180 0.118(3) 0.107(3) 0.067(3) -0.053(2) 0.020(3) -0.017(3)
C181 0.115(3) 0.111(3) 0.070(3) -0.055(2) 0.018(2) -0.008(3)
C182 0.122(3) 0.105(3) 0.068(3) -0.053(2) 0.016(3) -0.010(3)
C183 0.118(3) 0.107(3) 0.067(3) -0.053(2) 0.020(3) -0.017(3)
C184 0.115(3) 0.111(3) 0.070(3) -0.055(2) 0.018(2) -0.008(3)
C185 0.122(3) 0.105(3) 0.068(3) -0.053(2) 0.016(3) -0.010(3)
C190 0.029(3) 0.069(4) 0.059(3) -0.031(3) -0.002(3) 0.003(3)
C193 0.036(3) 0.061(3) 0.059(3) -0.033(3) 0.000(3) 0.000(3)
C194 0.034(4) 0.065(4) 0.054(3) -0.023(3) -0.004(3) 0.000(3)
C192 0.028(3) 0.070(3) 0.047(3) -0.031(3) 0.004(3) 0.000(3)
C191 0.030(3) 0.064(4) 0.053(3) -0.024(3) 0.000(3) 0.001(3)
C195 0.031(3) 0.074(4) 0.053(3) -0.030(3) -0.005(3) 0.002(3)

loop_
_atom_type_symbol
_atom_type_scat_dispersion_real
_atom_type_scat_dispersion_imag
_atom_type_scat_Cromer_Mann_a1
_atom_type_scat_Cromer_Mann_b1
_atom_type_scat_Cromer_Mann_a2
_atom_type_scat_Cromer_Mann_b2
_atom_type_scat_Cromer_Mann_a3
_atom_type_scat_Cromer_Mann_b3
_atom_type_scat_Cromer_Mann_a4
_atom_type_scat_Cromer_Mann_b4
_atom_type_scat_Cromer_Mann_c
_atom_type_scat_source
C 0.0033 0.0016 2.3100 20.8439 1.0200 10.2075 1.5886 0.5687 0.8650 51.6512 0.2156 'International Tables Vol C 4.2.6.8 and 6.1.1.4'
H 0.0000 0.0000 0.4930 10.5109 0.3229 26.1257 0.1402 3.1424 0.0408 57.7998 0.0030 'International Tables Vol C 4.2.6.8 and 6.1.1.4'
F 0.0171 0.0103 3.5392 10.2825 2.6412 4.2944 1.5170 0.2615 1.0243 26.1476 0.2776 'International Tables Vol C 4.2.6.8 and 6.1.1.4'
B 0.0013 0.0007 2.0545 23.2185 1.3326 1.0210 1.0979 60.3498 0.7068 0.1403 -0.1932 'International Tables Vol C 4.2.6.8 and 6.1.1.4'
P 0.1023 0.0942 6.4345 1.9067 4.1791 27.1570 1.7800 0.5260 1.4908 68.1645 1.1149 'International Tables Vol C 4.2.6.8 and 6.1.1.4'
Ru -1.2594 0.8363 19.2674 0.8085 12.9182 8.4347 4.8634 24.7997 1.5676 94.2928 5.3787 'International Tables Vol C 4.2.6.8 and 6.1.1.4'
N 0.0061 0.0033 12.2126 0.0057 3.1322 9.8933 2.0125 28.9975 1.1663 0.5826 -11.5290 'International Tables Vol C 4.2.6.8 and 6.1.1.4'

loop_
_geom_angle_atom_site_label_1
_geom_angle_site_symmetry_1
_geom_angle_atom_site_label_2
_geom_angle_atom_site_label_3
_geom_angle_site_symmetry_3
_geom_angle
_geom_angle_publ_flag
P2 . Ru1 P21 . 100.06(3) yes
P2 . Ru1 N40 . 95.64(7) yes
P21 . Ru1 N40 . 92.95(7) yes
P2 . Ru1 C41 . 130.38(8) yes
P21 . Ru1 C41 . 85.57(8) yes
N40 . Ru1 C41 . 133.56(10) yes
P2 . Ru1 C42 . 153.33(8) yes
P21 . Ru1 C42 . 101.44(8) yes
N40 . Ru1 C42 . 98.82(10) yes
C41 . Ru1 C42 . 37.24(11) yes
P2 . Ru1 C43 . 120.15(9) yes
P21 . Ru1 C43 . 138.63(8) yes
N40 . Ru1 C43 . 92.42(10) yes
C41 . Ru1 C43 . 61.83(11) yes
C42 . Ru1 C43 . 37.25(11) yes
P2 . Ru1 C44 . 91.56(8) yes
P21 . Ru1 C44 . 144.27(8) yes
N40 . Ru1 C44 . 119.59(11) yes
C41 . Ru1 C44 . 61.79(11) yes
C42 . Ru1 C44 . 61.80(11) yes
P2 . Ru1 C45 . 95.97(8) yes
P21 . Ru1 C45 . 107.51(9) yes
N40 . Ru1 C45 . 154.25(11) yes
C41 . Ru1 C45 . 37.38(12) yes
C42 . Ru1 C45 . 62.50(11) yes
C43 . Ru1 C44 . 36.45(11) yes
C43 . Ru1 C45 . 61.91(11) yes
C44 . Ru1 C45 . 37.21(11) yes
Ru1 . P2 C3 . 122.34(10) yes
Ru1 . P2 C9 . 111.61(9) yes
C3 . P2 C9 . 99.66(13) yes
Ru1 . P2 C15 . 115.85(10) yes
C3 . P2 C15 . 102.07(13) yes
C9 . P2 C15 . 102.47(13) yes
P2 . C3 C4 . 122.2(2) yes
P2 . C3 C8 . 119.1(2) yes
C4 . C3 C8 . 118.6(3) yes
C3 . C4 C5 . 120.5(3) yes
C3 . C4 H41 . 119.9 no
C5 . C4 H41 . 119.6 no
C4 . C5 C6 . 120.5(3) yes
C4 . C5 H51 . 119.0 no
C6 . C5 H51 . 120.5 no
C5 . C6 C7 . 119.6(3) yes
C5 . C6 H61 . 120.5 no
C7 . C6 H61 . 119.8 no
C6 . C7 C8 . 120.5(3) yes
C6 . C7 H71 . 120.7 no
C8 . C7 H71 . 118.8 no
C3 . C8 C7 . 120.3(3) yes
C3 . C8 H81 . 120.0 no
C7 . C8 H81 . 119.7 no
P2 . C9 C10 . 123.2(2) yes
P2 . C9 C14 . 118.2(2) yes
C10 . C9 C14 . 118.4(3) yes
C9 . C10 C11 . 120.5(3) yes
C9 . C10 H101 . 119.4 no
C11 . C10 H101 . 120.1 no
C10 . C11 C12 . 120.5(3) yes
C10 . C11 H111 . 118.8 no
C12 . C11 H111 . 120.7 no
C11 . C12 C13 . 119.6(3) yes
C11 . C12 H121 . 120.7 no
C13 . C12 H121 . 119.7 no
C12 . C13 C14 . 120.1(3) yes
C12 . C13 H131 . 119.3 no
C14 . C13 H131 . 120.6 no
C9 . C14 C13 . 120.8(3) yes
C9 . C14 H141 . 119.5 no
C13 . C14 H141 . 119.6 no
P2 . C15 C16 . 122.2(2) yes
P2 . C15 C20 . 119.3(2) yes
C16 . C15 C20 . 118.5(3) yes
C15 . C16 C17 . 120.0(3) yes
C15 . C16 H161 . 120.7 no
C17 . C16 H161 . 119.3 no
C16 . C17 C18 . 120.8(3) yes
C16 . C17 H171 . 119.4 no
C18 . C17 H171 . 119.8 no
C17 . C18 C19 . 119.9(3) yes
C17 . C18 H181 . 119.1 no
C19 . C18 H181 . 121.1 no
C18 . C19 C20 . 119.9(3) yes
C18 . C19 H191 . 120.8 no
C20 . C19 H191 . 119.3 no
C15 . C20 C19 . 120.9(3) yes
C15 . C20 H201 . 119.0 no
C19 . C20 H201 . 120.2 no
Ru1 . P21 C22 . 119.08(10) yes
Ru1 . P21 C28 . 121.57(9) yes
C22 . P21 C28 . 100.11(13) yes
Ru1 . P21 C34 . 106.81(10) yes
C22 . P21 C34 . 103.85(13) yes
C28 . P21 C34 . 103.17(13) yes
P21 . C22 C23 . 121.1(2) yes
P21 . C22 C27 . 120.0(2) yes
C23 . C22 C27 . 118.9(3) yes
C22 . C23 C24 . 120.2(3) yes
C22 . C23 H231 . 119.5 no
C24 . C23 H231 . 120.3 no
C23 . C24 C25 . 120.3(3) yes
C23 . C24 H241 . 120.5 no
C25 . C24 H241 . 119.2 no
C24 . C25 C26 . 119.9(3) yes
C24 . C25 H251 . 120.5 no
C26 . C25 H251 . 119.6 no
C25 . C26 C27 . 120.4(3) yes
C25 . C26 H261 . 120.1 no
C27 . C26 H261 . 119.5 no
C22 . C27 C26 . 120.4(3) yes
C22 . C27 H271 . 120.7 no
C26 . C27 H271 . 119.0 no
P21 . C28 C29 . 119.1(2) yes
P21 . C28 C33 . 122.5(2) yes
C29 . C28 C33 . 118.4(3) yes
C28 . C29 C30 . 120.6(3) yes
C28 . C29 H291 . 119.7 no
C30 . C29 H291 . 119.6 no
C29 . C30 C31 . 120.4(3) yes
C29 . C30 H301 . 119.8 no
C31 . C30 H301 . 119.8 no
C30 . C31 C32 . 119.7(3) yes
C30 . C31 H311 . 120.3 no
C32 . C31 H311 . 120.0 no
C31 . C32 C33 . 120.1(3) yes
C31 . C32 H321 . 119.5 no
C33 . C32 H321 . 120.4 no
C32 . C33 C28 . 120.9(3) yes
C32 . C33 H331 . 119.4 no
C28 . C33 H331 . 119.7 no
P21 . C34 C35 . 122.6(2) yes
P21 . C34 C39 . 118.9(2) yes
C35 . C34 C39 . 118.5(3) yes
C34 . C35 C36 . 120.1(3) yes
C34 . C35 H351 . 119.1 no
C36 . C35 H351 . 120.7 no
C35 . C36 C37 . 120.8(3) yes
C35 . C36 H361 . 118.9 no
C37 . C36 H361 . 120.4 no
C36 . C37 C38 . 119.7(3) yes
C36 . C37 H371 . 120.6 no
C38 . C37 H371 . 119.7 no
C37 . C38 C39 . 120.2(3) yes
C37 . C38 H381 . 119.6 no
C39 . C38 H381 . 120.2 no
C34 . C39 C38 . 120.7(3) yes
C34 . C39 H391 . 119.2 no
C38 . C39 H391 . 120.0 no
Ru1 . N40 N40 2_777 171.4(3) yes
Ru1 . C41 C42 . 71.72(16) yes
Ru1 . C41 C45 . 71.00(16) yes
C42 . C41 C45 . 108.4(3) yes
Ru1 . C41 H411 . 124.2 no
C42 . C41 H411 . 126.7 no
C45 . C41 H411 . 124.9 no
Ru1 . C42 C41 . 71.04(16) yes
Ru1 . C42 C43 . 71.82(16) yes
C41 . C42 C43 . 107.2(3) yes
Ru1 . C42 H421 . 124.1 no
C41 . C42 H421 . 126.3 no
C43 . C42 H421 . 126.5 no
Ru1 . C43 C42 . 70.94(16) yes
Ru1 . C43 C44 . 72.16(17) yes
C42 . C43 C44 . 108.6(3) yes
Ru1 . C43 H431 . 127.4 no
C42 . C43 H431 . 125.9 no
C44 . C43 H431 . 125.2 no
Ru1 . C44 C43 . 71.39(17) yes
Ru1 . C44 C45 . 69.92(16) yes
C43 . C44 C45 . 108.1(3) yes
Ru1 . C44 H441 . 124.4 no
C43 . C44 H441 . 126.4 no
C45 . C44 H441 . 125.5 no
Ru1 . C45 C44 . 72.87(16) yes
Ru1 . C45 C41 . 71.62(16) yes
C44 . C45 C41 . 107.6(3) yes
Ru1 . C45 H451 . 126.2 no
C44 . C45 H451 . 126.2 no
C41 . C45 H451 . 125.8 no
F46 . C47 F48 . 103.9(3) yes
F46 . C47 F49 . 107.4(3) yes
F48 . C47 F49 . 106.2(3) yes
F46 . C47 C50 . 112.4(3) yes
F48 . C47 C50 . 113.4(3) yes
F49 . C47 C50 . 112.9(3) yes
C47 . C50 C51 . 119.9(3) yes
C47 . C50 C55 . 119.2(3) yes
C51 . C50 C55 . 120.9(3) yes
C50 . C51 C52 . 118.0(3) yes
C50 . C51 H511 . 121.1 no
C52 . C51 H511 . 120.9 no
C51 . C52 C53 . 120.9(3) yes
C51 . C52 C99 . 120.6(3) yes
C53 . C52 C99 . 118.5(3) yes
C52 . C53 C54 . 122.4(3) yes
C52 . C53 H531 . 118.8 no
C54 . C53 H531 . 118.8 no
C53 . C54 C55 . 115.5(3) yes
C53 . C54 B56 . 120.6(3) yes
C55 . C54 B56 . 123.8(3) yes
C54 . C55 C50 . 122.3(3) yes
C54 . C55 H551 . 118.2 no
C50 . C55 H551 . 119.5 no
C54 . B56 C57 . 104.4(2) yes
C54 . B56 C71 . 112.4(2) yes
C57 . B56 C71 . 113.9(2) yes
C54 . B56 C85 . 111.3(2) yes
C57 . B56 C85 . 112.2(2) yes
C71 . B56 C85 . 102.9(2) yes
B56 . C57 C58 . 122.3(3) yes
B56 . C57 C62 . 121.9(3) yes
C58 . C57 C62 . 115.5(3) yes
C57 . C58 C59 . 122.1(3) yes
C57 . C58 H581 . 119.0 no
C59 . C58 H581 . 119.0 no
C58 . C59 C60 . 121.0(3) yes
C58 . C59 C67 . 119.0(3) yes
C60 . C59 C67 . 119.9(3) yes
C59 . C60 C61 . 117.9(3) yes
C59 . C60 H601 . 121.3 no
C61 . C60 H601 . 120.8 no
C60 . C61 C62 . 120.8(3) yes
C60 . C61 C63 . 119.2(3) yes
C62 . C61 C63 . 119.9(3) yes
C57 . C62 C61 . 122.5(3) yes
C57 . C62 H621 . 118.7 no
C61 . C62 H621 . 118.8 no
C61 . C63 F64 . 112.3(3) yes
C61 . C63 F65 . 113.3(3) yes
F64 . C63 F65 . 105.6(3) yes
C61 . C63 F66 . 112.9(3) yes
F64 . C63 F66 . 103.3(3) yes
F65 . C63 F66 . 108.7(4) yes
C59 . C67 F150 . 115.3(4) yes
C59 . C67 F151 . 117.0(3) yes
F150 . C67 F151 . 105.48(6) yes
C59 . C67 F152 . 107.3(3) yes
F150 . C67 F152 . 105.45(6) yes
F151 . C67 F152 . 105.41(6) yes
C59 . C67 F155 . 112.2(4) yes
C59 . C67 F156 . 109.2(4) yes
F155 . C67 F156 . 105.44(6) yes
C59 . C67 F157 . 118.1(4) yes
F155 . C67 F157 . 105.49(6) yes
F156 . C67 F157 . 105.50(6) yes
B56 . C71 C72 . 120.2(3) yes
B56 . C71 C76 . 123.8(3) yes
C72 . C71 C76 . 115.4(3) yes
C71 . C72 C73 . 122.5(3) yes
C71 . C72 H721 . 119.5 no
C73 . C72 H721 . 118.0 no
C72 . C73 C74 . 120.6(3) yes
C72 . C73 C81 . 119.8(3) yes
C74 . C73 C81 . 119.5(3) yes
C73 . C74 C75 . 118.2(3) yes
C73 . C74 H741 . 121.7 no
C75 . C74 H741 . 120.1 no
C74 . C75 C76 . 120.7(3) yes
C74 . C75 C77 . 119.5(3) yes
C76 . C75 C77 . 119.8(3) yes
C71 . C76 C75 . 122.5(3) yes
C71 . C76 H761 . 119.7 no
C75 . C76 H761 . 117.8 no
C75 . C77 F140 . 112.5(4) yes
C75 . C77 F141 . 118.6(3) yes
F140 . C77 F141 . 105.53(6) yes
C75 . C77 F142 . 108.4(3) yes
F140 . C77 F142 . 105.35(6) yes
F141 . C77 F142 . 105.51(6) yes
C75 . C77 F145 . 117.0(4) yes
C75 . C77 F146 . 108.7(3) yes
F145 . C77 F146 . 105.39(6) yes
C75 . C77 F147 . 114.0(3) yes
F145 . C77 F147 . 105.53(6) yes
F146 . C77 F147 . 105.42(6) yes
C73 . C81 F160 . 114.5(2) yes
C73 . C81 F161 . 112.7(2) yes
F160 . C81 F161 . 105.49(6) yes
C73 . C81 F162 . 112.7(2) yes
F160 . C81 F162 . 105.33(6) yes
F161 . C81 F162 . 105.41(6) yes
C73 . C81 F165 . 104.0(5) yes
C73 . C81 F166 . 115.0(6) yes
F165 . C81 F166 . 105.46(6) yes
C73 . C81 F167 . 120.1(6) yes
F165 . C81 F167 . 105.48(6) yes
F166 . C81 F167 . 105.48(6) yes
B56 . C85 C86 . 121.6(3) yes
B56 . C85 C90 . 122.4(3) yes
C86 . C85 C90 . 115.5(3) yes
C85 . C86 C87 . 122.3(3) yes
C85 . C86 H861 . 118.6 no
C87 . C86 H861 . 119.1 no
C86 . C87 C88 . 120.8(3) yes
C86 . C87 C95 . 119.4(3) yes
C88 . C87 C95 . 119.8(3) yes
C87 . C88 C89 . 118.2(3) yes
C87 . C88 H881 . 120.4 no
C89 . C88 H881 . 121.4 no
C88 . C89 C90 . 120.5(3) yes
C88 . C89 C91 . 119.3(3) yes
C90 . C89 C91 . 120.2(3) yes
C85 . C90 C89 . 122.6(3) yes
C85 . C90 H901 . 119.3 no
C89 . C90 H901 . 118.1 no
C89 . C91 F130 . 114.1(3) yes
C89 . C91 F131 . 115.1(3) yes
F130 . C91 F131 . 105.48(6) yes
C89 . C91 F132 . 110.5(3) yes
F130 . C91 F132 . 105.37(6) yes
F131 . C91 F132 . 105.45(6) yes
C89 . C91 F135 . 114.3(3) yes
C89 . C91 F136 . 112.1(3) yes
F135 . C91 F136 . 105.44(6) yes
C89 . C91 F137 . 113.3(3) yes
F135 . C91 F137 . 105.52(6) yes
F136 . C91 F137 . 105.40(6) yes
C87 . C95 F120 . 111.2(3) yes
C87 . C95 F121 . 110.7(3) yes
F120 . C95 F121 . 105.42(6) yes
C87 . C95 F122 . 117.6(3) yes
F120 . C95 F122 . 105.47(6) yes
F121 . C95 F122 . 105.48(6) yes
C87 . C95 F125 . 115.5(3) yes
C87 . C95 F126 . 112.8(3) yes
F125 . C95 F126 . 105.46(6) yes
C87 . C95 F127 . 111.4(3) yes
F125 . C95 F127 . 105.48(6) yes
F126 . C95 F127 . 105.39(6) yes
C52 . C99 F170 . 111.0(4) yes
C52 . C99 F171 . 115.8(4) yes
F170 . C99 F171 . 105.49(6) yes
C52 . C99 F172 . 112.7(4) yes
F170 . C99 F172 . 105.46(6) yes
F171 . C99 F172 . 105.49(6) yes
C52 . C99 F175 . 115.2(4) yes
C52 . C99 F176 . 110.1(4) yes
F175 . C99 F176 . 105.46(6) yes
C52 . C99 F177 . 114.3(3) yes
F175 . C99 F177 . 105.52(6) yes
F176 . C99 F177 . 105.43(6) yes
C180 2_665 F108 C183 . 0.10(9) yes
F108 2_665 C180 C181 . 132.34(6) yes
F108 2_665 C180 C185 . 107.59(6) yes
C181 . C180 C185 . 120.07(4) yes
F108 2_665 C180 H1801 . 12.6 no
C181 . C180 H1801 . 119.8 no
C185 . C180 H1801 . 120.1 no
C180 . C181 C182 . 119.84(5) yes
C180 . C181 H1811 . 120.4 no
C182 . C181 H1811 . 119.8 no
C181 . C182 C183 . 120.07(4) yes
C181 . C182 H1821 . 120.1 no
C183 . C182 H1821 . 119.8 no
C182 . C183 F108 . 107.62(6) yes
C182 . C183 C184 . 120.08(4) yes
F108 . C183 C184 . 132.30(6) yes
C182 . C183 H1831 . 120.1 no
F108 . C183 H1831 . 12.5 no
C184 . C183 H1831 . 119.8 no
C183 . C184 C185 . 119.86(5) yes
C183 . C184 H1841 . 120.4 no
C185 . C184 H1841 . 119.8 no
C180 . C185 C184 . 120.08(4) yes
C180 . C185 F112 . 107.62(6) yes
C184 . C185 F112 . 132.30(6) yes
C180 . C185 H1851 . 119.8 no
C184 . C185 H1851 . 120.1 no
F112 . C185 H1851 . 12.2 no
C191 . C190 C195 . 120.84(5) yes
C191 . C190 H1901 . 119.8 no
C195 . C190 H1901 . 119.4 no
F103 . C193 C194 . 122.64(6) yes
F103 . C193 C192 . 116.48(6) yes
C194 . C193 C192 . 120.87(4) yes
F103 . C193 H1931 . 2.8 no
C194 . C193 H1931 . 119.8 no
C192 . C193 H1931 . 119.3 no
C193 . C194 C195 . 118.29(5) yes
C193 . C194 H1941 . 121.1 no
C195 . C194 H1941 . 120.6 no
C193 . C192 C191 . 120.83(5) yes
C193 . C192 H1921 . 119.7 no
C191 . C192 H1921 . 119.4 no
C190 . C191 C192 . 118.31(5) yes
C190 . C191 H1911 . 121.1 no
C192 . C191 H1911 . 120.6 no
C194 . C195 C190 . 120.86(4) yes
C194 . C195 F107 . 122.66(6) yes
C190 . C195 F107 . 116.47(6) yes
C194 . C195 H1951 . 119.4 no
C190 . C195 H1951 . 119.7 no
F107 . C195 H1951 . 3.4 no

loop_
_geom_bond_atom_site_label_1
_geom_bond_atom_site_label_2
_geom_bond_site_symmetry_2
_geom_bond_distance
_geom_bond_publ_flag
Ru1 P2 . 2.3684(7) yes
Ru1 P21 . 2.3667(7) yes
Ru1 N40 . 2.007(2) yes
Ru1 C41 . 2.220(3) yes
Ru1 C42 . 2.229(3) yes
Ru1 C43 . 2.241(3) yes
Ru1 C44 . 2.251(3) yes
Ru1 C45 . 2.212(3) yes
P2 C3 . 1.836(3) yes
P2 C9 . 1.836(3) yes
P2 C15 . 1.827(3) yes
C3 C4 . 1.384(4) yes
C3 C8 . 1.406(4) yes
C4 C5 . 1.393(4) yes
C4 H41 . 0.950 no
C5 C6 . 1.376(5) yes
C5 H51 . 0.944 no
C6 C7 . 1.384(6) yes
C6 H61 . 0.931 no
C7 C8 . 1.384(5) yes
C7 H71 . 0.945 no
C8 H81 . 0.946 no
C9 C10 . 1.395(4) yes
C9 C14 . 1.396(4) yes
C10 C11 . 1.388(5) yes
C10 H101 . 0.935 no
C11 C12 . 1.380(5) yes
C11 H111 . 0.937 no
C12 C13 . 1.387(5) yes
C12 H121 . 0.942 no
C13 C14 . 1.385(4) yes
C13 H131 . 0.941 no
C14 H141 . 0.947 no
C15 C16 . 1.397(4) yes
C15 C20 . 1.396(4) yes
C16 C17 . 1.388(5) yes
C16 H161 . 0.947 no
C17 C18 . 1.376(5) yes
C17 H171 . 0.947 no
C18 C19 . 1.380(5) yes
C18 H181 . 0.948 no
C19 C20 . 1.388(4) yes
C19 H191 . 0.944 no
C20 H201 . 0.942 no
P21 C22 . 1.828(3) yes
P21 C28 . 1.832(3) yes
P21 C34 . 1.842(3) yes
C22 C23 . 1.390(4) yes
C22 C27 . 1.400(4) yes
C23 C24 . 1.395(4) yes
C23 H231 . 0.944 no
C24 C25 . 1.377(5) yes
C24 H241 . 0.951 no
C25 C26 . 1.383(5) yes
C25 H251 . 0.946 no
C26 C27 . 1.381(4) yes
C26 H261 . 0.947 no
C27 H271 . 0.954 no
C28 C29 . 1.395(4) yes
C28 C33 . 1.387(4) yes
C29 C30 . 1.386(5) yes
C29 H291 . 0.950 no
C30 C31 . 1.382(5) yes
C30 H301 . 0.942 no
C31 C32 . 1.379(5) yes
C31 H311 . 0.937 no
C32 C33 . 1.392(4) yes
C32 H321 . 0.951 no
C33 H331 . 0.947 no
C34 C35 . 1.391(4) yes
C34 C39 . 1.401(4) yes
C35 C36 . 1.392(5) yes
C35 H351 . 0.951 no
C36 C37 . 1.378(5) yes
C36 H361 . 0.945 no
C37 C38 . 1.377(5) yes
C37 H371 . 0.929 no
C38 C39 . 1.385(4) yes
C38 H381 . 0.938 no
C39 H391 . 0.947 no
N40 N40 2_777 1.123(4) yes
C41 C42 . 1.421(4) yes
C41 C45 . 1.420(4) yes
C41 H411 . 0.988 no
C42 C43 . 1.427(4) yes
C42 H421 . 0.981 no
C43 C44 . 1.405(4) yes
C43 H431 . 0.976 no
C44 C45 . 1.424(4) yes
C44 H441 . 0.969 no
C45 H451 . 0.977 no
F46 C47 . 1.327(4) yes
C47 F48 . 1.331(4) yes
C47 F49 . 1.317(4) yes
C47 C50 . 1.491(5) yes
C50 C51 . 1.388(5) yes
C50 C55 . 1.389(4) yes
C51 C52 . 1.383(5) yes
C51 H511 . 0.943 no
C52 C53 . 1.392(4) yes
C52 C99 . 1.483(3) yes
C53 C54 . 1.399(4) yes
C53 H531 . 0.954 no
C54 C55 . 1.404(4) yes
C54 B56 . 1.640(4) yes
C55 H551 . 0.950 no
B56 C57 . 1.640(4) yes
B56 C71 . 1.640(4) yes
B56 C85 . 1.649(4) yes
C57 C58 . 1.403(4) yes
C57 C62 . 1.401(4) yes
C58 C59 . 1.393(4) yes
C58 H581 . 0.948 no
C59 C60 . 1.385(5) yes
C59 C67 . 1.490(4) yes
C60 C61 . 1.390(5) yes
C60 H601 . 0.945 no
C61 C62 . 1.385(4) yes
C61 C63 . 1.496(5) yes
C62 H621 . 0.953 no
C63 F64 . 1.333(4) yes
C63 F65 . 1.302(5) yes
C63 F66 . 1.336(5) yes
C67 F150 . 1.321(5) yes
C67 F151 . 1.319(5) yes
C67 F152 . 1.364(5) yes
C67 F155 . 1.340(5) yes
C67 F156 . 1.348(5) yes
C67 F157 . 1.308(5) yes
C71 C72 . 1.405(4) yes
C71 C76 . 1.400(4) yes
C72 C73 . 1.391(4) yes
C72 H721 . 0.955 no
C73 C74 . 1.389(5) yes
C73 C81 . 1.497(3) yes
C74 C75 . 1.386(5) yes
C74 H741 . 0.931 no
C75 C76 . 1.393(4) yes
C75 C77 . 1.489(4) yes
C76 H761 . 0.940 no
C77 F140 . 1.322(5) yes
C77 F141 . 1.312(5) yes
C77 F142 . 1.350(5) yes
C77 F145 . 1.312(5) yes
C77 F146 . 1.365(4) yes
C77 F147 . 1.320(5) yes
C81 F160 . 1.332(3) yes
C81 F161 . 1.332(3) yes
C81 F162 . 1.320(3) yes
C81 F165 . 1.333(6) yes
C81 F166 . 1.316(6) yes
C81 F167 . 1.306(6) yes
C85 C86 . 1.403(4) yes
C85 C90 . 1.398(4) yes
C86 C87 . 1.387(4) yes
C86 H861 . 0.942 no
C87 C88 . 1.386(5) yes
C87 C95 . 1.491(4) yes
C88 C89 . 1.388(5) yes
C88 H881 . 0.943 no
C89 C90 . 1.387(4) yes
C89 C91 . 1.494(4) yes
C90 H901 . 0.944 no
C91 F130 . 1.311(5) yes
C91 F131 . 1.318(5) yes
C91 F132 . 1.325(5) yes
C91 F135 . 1.311(4) yes
C91 F136 . 1.318(4) yes
C91 F137 . 1.311(4) yes
C95 F120 . 1.339(5) yes
C95 F121 . 1.327(5) yes
C95 F122 . 1.293(5) yes
C95 F125 . 1.306(4) yes
C95 F126 . 1.332(5) yes
C95 F127 . 1.328(4) yes
C99 F170 . 1.336(5) yes
C99 F171 . 1.325(5) yes
C99 F172 . 1.340(5) yes
C99 F175 . 1.328(5) yes
C99 F176 . 1.348(5) yes
C99 F177 . 1.333(5) yes
F103 C193 . 1.202(7) yes
F107 C195 . 1.198(7) yes
F108 C180 2_665 1.175(6) yes
F108 C183 . 1.175(6) yes
F112 C185 . 1.164(6) yes
C180 C181 . 1.355(4) yes
C180 C185 . 1.365(4) yes
C180 H1801 . 0.950 no
C181 C182 . 1.354(4) yes
C181 H1811 . 0.937 no
C182 C183 . 1.365(4) yes
C182 H1821 . 0.950 no
C183 C184 . 1.354(4) yes
C183 H1831 . 0.950 no
C184 C185 . 1.353(4) yes
C184 H1841 . 0.937 no
C185 H1851 . 0.950 no
C190 C191 . 1.378(4) yes
C190 C195 . 1.368(4) yes
C190 H1901 . 0.950 no
C193 C194 . 1.377(4) yes
C193 C192 . 1.368(4) yes
C193 H1931 . 0.950 no
C194 C195 . 1.371(4) yes
C194 H1941 . 0.946 no
C192 C191 . 1.371(4) yes
C192 H1921 . 0.950 no
C191 H1911 . 0.946 no
C195 H1951 . 0.950 no

loop_
_geom_hbond_atom_site_label_D
_geom_hbond_atom_site_label_H
_geom_hbond_atom_site_label_A
_geom_hbond_angle_DHA
_geom_hbond_distance_DH
_geom_hbond_distance_HA
_geom_hbond_distance_DA
_geom_hbond_publ_flag
C4 H41 N40 134 0.95 2.60 3.326(6) yes
C33 H331 C39 135 0.95 2.58 3.317(6) yes
C44 H441 C14 121 0.97 2.59 3.195(6) yes
